data_1563212
loop_
_publ_author_name
'Albrecht, Amanda J.'
'Sigmon, Ginger E.'
'Moore-Shay, Laura'
'Wei, Rebecca'
'Dawes, Colleen'
'Szymanowski, Jennifer'
'Burns, Peter C.'

_publ_section_title
;
 The crystal chemistry of four thorium sulfates
;
_journal_issue 7
_journal_name_full 'Journal of Solid State Chemistry'
_journal_page_first 1591
_journal_page_last 1597
_journal_paper_doi 10.1016/j.jssc.2011.04.024
_journal_volume 184
_journal_year 2011
_chemical_formula_moiety 'Th4+, (SO4)2-, (OH)-, H2O'
_chemical_formula_sum 'H18 O38 S7 Th4'
_chemical_formula_weight 1778.720
_chemical_name_systematic
; 
Thorium Sulfate Hydroxide Hydrate 
;
_space_group_IT_number 62
_space_group_name_Hall '-P 2ac 2n'
_space_group_name_H-M_alt 'P n m a'
_symmetry_cell_setting orthorhombic
_symmetry_space_group_name_H-M 'P n m a'
_atom_sites_solution_hydrogens notdet
_atom_sites_solution_primary direct
_atom_sites_solution_secondary difmap
_audit_creation_method SHELXL-97
_cell_angle_alpha 90.00
_cell_angle_beta 90.00
_cell_angle_gamma 90.00
_cell_formula_units_Z 4
_cell_length_a 18.2127(9)
_cell_length_b 11.1669(5)
_cell_length_c 14.4705(7)
_cell_measurement_reflns_used 8826
_cell_measurement_temperature 298(2)
_cell_measurement_theta_max 34.06
_cell_measurement_theta_min 2.56
_cell_volume 2943.0(2)
_computing_cell_refinement 'Bruker SAINT'
_computing_data_collection 'Bruker APEX2'
_computing_data_reduction 'Bruker SAINT, SADABS and XPREP'
_computing_molecular_graphics 'CrystalMaker v 2.3.0'
_computing_structure_refinement 'SHELXL-97 (Sheldrick, 2008)'
_computing_structure_solution 'SHELXS-97 (Sheldrick, 2008)'
_diffrn_ambient_temperature 571(2)
_diffrn_measured_fraction_theta_full 0.985
_diffrn_measured_fraction_theta_max 0.985
_diffrn_measurement_device_type 'Bruker APEX-II CCD'
_diffrn_measurement_method '\w scans'
_diffrn_radiation_monochromator graphite
_diffrn_radiation_source 'fine-focus sealed tube'
_diffrn_radiation_type MoK\a
_diffrn_radiation_wavelength 0.71073
_diffrn_reflns_av_R_equivalents 0.0742
_diffrn_reflns_av_sigmaI/netI 0.0427
_diffrn_reflns_limit_h_max 28
_diffrn_reflns_limit_h_min -28
_diffrn_reflns_limit_k_max 17
_diffrn_reflns_limit_k_min -17
_diffrn_reflns_limit_l_max 23
_diffrn_reflns_limit_l_min -22
_diffrn_reflns_number 57974
_diffrn_reflns_theta_full 34.52
_diffrn_reflns_theta_max 34.52
_diffrn_reflns_theta_min 2.56
_exptl_absorpt_coefficient_mu 20.790
_exptl_absorpt_correction_T_max 0.3310
_exptl_absorpt_correction_T_min 0.1655
_exptl_absorpt_correction_type multi-scan
_exptl_crystal_colour Colourless
_exptl_crystal_density_diffrn 3.974
_exptl_crystal_density_method 'not measured'
_exptl_crystal_description Blocky
_exptl_crystal_F_000 3104
_exptl_crystal_size_max 0.16
_exptl_crystal_size_mid 0.12
_exptl_crystal_size_min 0.1
_refine_diff_density_max 3.691
_refine_diff_density_min -1.693
_refine_diff_density_rms 0.343
_refine_ls_extinction_method none
_refine_ls_goodness_of_fit_ref 1.032
_refine_ls_hydrogen_treatment undef
_refine_ls_matrix_type full
_refine_ls_number_parameters 241
_refine_ls_number_reflns 6405
_refine_ls_number_restraints 0
_refine_ls_restrained_S_all 1.032
_refine_ls_R_factor_all 0.0426
_refine_ls_R_factor_gt 0.0306
_refine_ls_shift/su_max 0.001
_refine_ls_shift/su_mean 0.000
_refine_ls_structure_factor_coef Fsqd
_refine_ls_weighting_details 'calc w=1/[\s^2^(Fo^2^)+(0.0236P)^2^+13.1604P] where P=(Fo^2^+2Fc^2^)/3'
_refine_ls_weighting_scheme calc
_refine_ls_wR_factor_gt 0.0648
_refine_ls_wR_factor_ref 0.0694
_reflns_number_gt 5278
_reflns_number_total 6405
_reflns_threshold_expression >2sigma(I)
_cod_data_source_file JSSC-2011-184-1591.cif
_cod_data_source_block ths4
_cod_depositor_comments
;
The following automatic conversions were performed:

data item '_exptl_absorpt_correction_type' value 'Multi-scan' was
changed to 'multi-scan' in accordance with the built-in table derived
from the CIF Core dictionary named 'cif_core.dic' version 2.4.5 last
updated on 2014-11-21.

data item '_symmetry_cell_setting' value 'Orthorhombic' was changed
to 'orthorhombic' in accordance with the built-in table derived from
the CIF Core dictionary named 'cif_core.dic' version 2.4.5 last
updated on 2014-11-21.

Automatic conversion script
Id: cif_fix_values 8369 2020-08-20 11:38:08Z andrius 
;
_cod_original_sg_symbol_H-M Pnma
_cod_database_code 1563212

loop_
_symmetry_equiv_pos_as_xyz
'x, y, z'
'-x+1/2, -y, z+1/2'
'-x, y+1/2, -z'
'x+1/2, -y+1/2, -z+1/2'
'-x, -y, -z'
'x-1/2, y, -z-1/2'
'x, -y-1/2, z'
'-x-1/2, y-1/2, z-1/2'

loop_
_atom_site_label
_atom_site_type_symbol
_atom_site_fract_x
_atom_site_fract_y
_atom_site_fract_z
_atom_site_U_iso_or_equiv
_atom_site_adp_type
_atom_site_occupancy
_atom_site_symmetry_multiplicity
_atom_site_calc_flag
_atom_site_refinement_flags
_atom_site_disorder_assembly
_atom_site_disorder_group
Th1 Th 0.042725(9) 0.075518(13) 0.300962(10) 0.00826(4) Uani 1 1 d . . .
Th2 Th 0.260112(12) 0.2500 -0.012800(15) 0.00847(5) Uani 1 2 d S . .
Th3 Th 0.252556(12) 0.2500 -0.384817(15) 0.00936(5) Uani 1 2 d S . .
S1 S 0.25365(6) 0.01623(10) -0.19463(7) 0.00966(18) Uani 1 1 d . . .
S2 S 0.12848(6) 0.01491(10) 0.06535(7) 0.00982(18) Uani 1 1 d . . .
S3 S 0.11423(6) 0.01298(9) 0.54020(7) 0.00868(18) Uani 1 1 d . . .
S4 S 0.09484(9) -0.2500 0.29232(11) 0.0112(3) Uani 1 2 d S . .
O1 O 0.2567(3) 0.2500 -0.5640(3) 0.0153(9) Uani 1 2 d S . .
O2 O 0.3695(3) 0.2500 -0.2994(4) 0.0213(11) Uani 1 2 d S . .
O3 O 0.0667(2) 0.0399(4) 0.4615(2) 0.0190(7) Uani 1 1 d . . .
O4 O -0.07023(19) -0.0030(3) 0.3752(2) 0.0155(7) Uani 1 1 d . . .
O5 O 0.0475(2) -0.1442(3) 0.3027(2) 0.0159(7) Uani 1 1 d . . .
O6 O 0.3479(3) 0.2500 -0.1348(4) 0.0233(12) Uani 1 2 d S . .
O7 O 0.1304(4) 0.2500 -0.2930(4) 0.0328(14) Uani 1 2 d S . .
O8 O 0.2034(2) -0.0858(3) -0.2050(3) 0.0193(7) Uani 1 1 d . . .
O9 O 0.2952(3) 0.2500 0.1561(3) 0.0204(11) Uani 1 2 d S . .
O10 O 0.0793(2) 0.0379(3) -0.0118(3) 0.0195(7) Uani 1 1 d . . .
O11 O 0.1816(2) 0.1142(3) 0.0748(2) 0.0173(7) Uani 1 1 d . . .
O12 O 0.0864(2) 0.0063(3) 0.1514(2) 0.0167(7) Uani 1 1 d . . .
O13 O 0.2321(2) 0.0841(4) -0.1127(3) 0.0251(9) Uani 1 1 d . . .
O14 O 0.3321(2) 0.0983(3) -0.4499(3) 0.0192(7) Uani 1 1 d . . .
O15 O -0.0300(3) 0.2500 0.3299(4) 0.0185(10) Uani 1 2 d S . .
O16 O 0.1291(3) 0.2500 -0.0835(4) 0.0193(10) Uani 1 2 d S . .
O17 O 0.3479(2) 0.1004(4) 0.0251(3) 0.0262(9) Uani 1 1 d . . .
O18 O -0.0571(2) 0.0454(4) 0.1880(3) 0.0264(9) Uani 1 1 d . . .
O19 O 0.1094(3) 0.2500 0.3369(6) 0.0377(16) Uani 1 2 d S . .
O20 O 0.0534(4) 0.2500 0.1731(5) 0.0360(16) Uani 1 2 d S . .
O21 O 0.2483(2) 0.0930(4) -0.2755(3) 0.0306(10) Uani 1 1 d . . .
O22 O 0.1683(2) 0.1085(4) -0.4497(3) 0.0211(8) Uani 1 1 d . . .
O23 O 0.1716(2) 0.0276(4) 0.3161(3) 0.0241(8) Uani 1 1 d . . .
O24 O -0.0279(6) 0.2500 0.0200(7) 0.072(3) Uani 1 2 d S . .

loop_
_atom_site_aniso_label
_atom_site_aniso_U_11
_atom_site_aniso_U_22
_atom_site_aniso_U_33
_atom_site_aniso_U_23
_atom_site_aniso_U_13
_atom_site_aniso_U_12
Th1 0.01027(7) 0.00608(7) 0.00842(7) 0.00002(5) 0.00027(5) 0.00032(5)
Th2 0.01110(9) 0.00634(9) 0.00798(9) 0.000 0.00042(7) 0.000
Th3 0.01158(10) 0.00654(9) 0.00995(10) 0.000 -0.00195(7) 0.000
S1 0.0114(4) 0.0076(4) 0.0099(4) 0.0000(4) -0.0006(4) 0.0003(3)
S2 0.0119(5) 0.0082(4) 0.0094(4) 0.0003(3) 0.0015(4) 0.0004(3)
S3 0.0099(4) 0.0082(4) 0.0079(4) -0.0003(3) 0.0000(3) -0.0004(3)
S4 0.0133(7) 0.0080(6) 0.0123(7) 0.000 0.0009(5) 0.000
O1 0.022(3) 0.012(2) 0.012(2) 0.000 0.0004(18) 0.000
O2 0.022(3) 0.017(2) 0.024(3) 0.000 -0.012(2) 0.000
O3 0.0151(16) 0.033(2) 0.0091(14) 0.0050(14) -0.0024(13) 0.0008(15)
O4 0.0147(16) 0.0221(18) 0.0097(14) -0.0003(13) 0.0040(12) -0.0019(13)
O5 0.0190(17) 0.0087(14) 0.0200(17) 0.0004(13) 0.0033(13) 0.0030(12)
O6 0.024(3) 0.020(3) 0.026(3) 0.000 0.015(2) 0.000
O7 0.031(3) 0.034(4) 0.034(3) 0.000 0.008(3) 0.000
O8 0.0211(18) 0.0143(16) 0.0224(19) -0.0039(14) 0.0002(14) -0.0050(14)
O9 0.040(3) 0.009(2) 0.013(2) 0.000 -0.006(2) 0.000
O10 0.0213(18) 0.0203(18) 0.0171(17) 0.0037(14) -0.0053(14) -0.0011(14)
O11 0.0232(18) 0.0137(15) 0.0148(16) 0.0040(13) -0.0008(13) -0.0085(14)
O12 0.0212(18) 0.0150(16) 0.0141(15) 0.0003(13) 0.0073(13) 0.0003(13)
O13 0.0240(19) 0.026(2) 0.025(2) -0.0199(16) 0.0066(16) -0.0058(16)
O14 0.0266(19) 0.0129(16) 0.0180(17) 0.0003(13) -0.0047(14) 0.0057(14)
O15 0.016(2) 0.011(2) 0.029(3) 0.000 0.002(2) 0.000
O16 0.020(3) 0.018(2) 0.020(3) 0.000 -0.002(2) 0.000
O17 0.029(2) 0.0196(19) 0.030(2) 0.0036(16) -0.0033(17) 0.0091(16)
O18 0.0177(18) 0.045(3) 0.0164(18) -0.0104(17) -0.0040(14) -0.0025(18)
O19 0.020(3) 0.018(3) 0.075(5) 0.000 -0.010(3) 0.000
O20 0.049(4) 0.018(3) 0.041(4) 0.000 0.013(3) 0.000
O21 0.036(3) 0.028(2) 0.028(2) 0.0184(18) -0.0095(18) -0.0058(18)
O22 0.0213(18) 0.0250(19) 0.0170(17) -0.0014(14) -0.0022(14) -0.0130(15)
O23 0.0156(17) 0.0218(19) 0.035(2) -0.0026(17) 0.0010(15) 0.0060(15)
O24 0.077(7) 0.069(7) 0.071(7) 0.000 -0.035(5) 0.000

loop_
_atom_type_symbol
_atom_type_description
_atom_type_scat_dispersion_real
_atom_type_scat_dispersion_imag
_atom_type_scat_source
O O 0.0106 0.0060 'International Tables Vol C Tables 4.2.6.8 and 6.1.1.4'
S S 0.1246 0.1234 'International Tables Vol C Tables 4.2.6.8 and 6.1.1.4'
Th Th -7.2400 8.8979 'International Tables Vol C Tables 4.2.6.8 and 6.1.1.4'

loop_
_geom_angle_atom_site_label_1
_geom_angle_atom_site_label_2
_geom_angle_atom_site_label_3
_geom_angle
_geom_angle_site_symmetry_1
_geom_angle_site_symmetry_3
O19 Th1 O15 64.72(17) . .
O19 Th1 O3 80.2(2) . .
O15 Th1 O3 93.80(17) . .
O19 Th1 O23 70.25(16) . .
O15 Th1 O23 134.56(15) . .
O3 Th1 O23 72.45(13) . .
O19 Th1 O12 106.9(2) . .
O15 Th1 O12 126.56(16) . .
O3 Th1 O12 138.61(13) . .
O23 Th1 O12 72.12(13) . .
O19 Th1 O5 143.77(15) . .
O15 Th1 O5 146.23(13) . .
O3 Th1 O5 79.49(13) . .
O23 Th1 O5 75.16(13) . .
O12 Th1 O5 71.34(11) . .
O19 Th1 O18 129.73(19) . .
O15 Th1 O18 79.61(17) . .
O3 Th1 O18 138.92(13) . .
O23 Th1 O18 138.15(14) . .
O12 Th1 O18 66.89(13) . .
O5 Th1 O18 84.06(14) . .
O19 Th1 O4 128.7(2) . .
O15 Th1 O4 75.69(13) . .
O3 Th1 O4 70.91(12) . .
O23 Th1 O4 133.46(13) . .
O12 Th1 O4 122.96(12) . .
O5 Th1 O4 70.82(12) . .
O18 Th1 O4 68.16(12) . .
O19 Th1 O20 61.0(2) . .
O15 Th1 O20 64.62(17) . .
O3 Th1 O20 140.58(16) . .
O23 Th1 O20 98.75(19) . .
O12 Th1 O20 66.12(14) . .
O5 Th1 O20 136.67(13) . .
O18 Th1 O20 72.34(19) . .
O4 Th1 O20 127.79(18) . .
O19 Th1 Th1 34.15(13) . 7_565
O15 Th1 Th1 35.49(10) . 7_565
O3 Th1 Th1 99.56(10) . 7_565
O23 Th1 Th1 102.78(10) . 7_565
O12 Th1 Th1 108.53(8) . 7_565
O5 Th1 Th1 177.90(9) . 7_565
O18 Th1 Th1 97.84(12) . 7_565
O4 Th1 Th1 110.69(8) . 7_565
O20 Th1 Th1 43.67(11) . 7_565
O17 Th2 O17 89.3(2) 7_565 .
O17 Th2 O6 73.70(14) 7_565 .
O17 Th2 O6 73.70(14) . .
O17 Th2 O13 145.38(14) 7_565 .
O17 Th2 O13 74.92(15) . .
O6 Th2 O13 72.34(13) . .
O17 Th2 O13 74.92(15) 7_565 7_565
O17 Th2 O13 145.38(14) . 7_565
O6 Th2 O13 72.34(13) . 7_565
O13 Th2 O13 100.8(2) . 7_565
O17 Th2 O11 135.36(13) 7_565 .
O17 Th2 O11 80.64(14) . .
O6 Th2 O11 141.13(9) . .
O13 Th2 O11 73.10(13) . .
O13 Th2 O11 131.84(13) 7_565 .
O17 Th2 O11 80.64(14) 7_565 7_565
O17 Th2 O11 135.36(13) . 7_565
O6 Th2 O11 141.13(9) . 7_565
O13 Th2 O11 131.83(13) . 7_565
O13 Th2 O11 73.10(13) 7_565 7_565
O11 Th2 O11 76.88(18) . 7_565
O17 Th2 O9 66.84(14) 7_565 .
O17 Th2 O9 66.84(14) . .
O6 Th2 O9 123.2(2) . .
O13 Th2 O9 129.45(11) . .
O13 Th2 O9 129.45(11) 7_565 .
O11 Th2 O9 69.24(13) . .
O11 Th2 O9 69.24(13) 7_565 .
O17 Th2 O16 135.16(11) 7_565 .
O17 Th2 O16 135.17(11) . .
O6 Th2 O16 108.96(19) . .
O13 Th2 O16 64.41(12) . .
O13 Th2 O16 64.41(12) 7_565 .
O11 Th2 O16 70.49(12) . .
O11 Th2 O16 70.49(12) 7_565 .
O9 Th2 O16 127.86(18) . .
O21 Th3 O21 95.8(2) . 7_565
O21 Th3 O22 75.64(14) . .
O21 Th3 O22 136.98(15) 7_565 .
O21 Th3 O22 136.98(15) . 7_565
O21 Th3 O22 75.64(14) 7_565 7_565
O22 Th3 O22 82.6(2) . 7_565
O21 Th3 O14 76.13(15) . .
O21 Th3 O14 143.10(14) 7_565 .
O22 Th3 O14 76.65(14) . .
O22 Th3 O14 133.88(13) 7_565 .
O21 Th3 O14 143.10(14) . 7_565
O21 Th3 O14 76.13(15) 7_565 7_565
O22 Th3 O14 133.88(13) . 7_565
O22 Th3 O14 76.65(14) 7_565 7_565
O14 Th3 O14 88.90(18) . 7_565
O21 Th3 O2 72.07(14) . .
O21 Th3 O2 72.07(14) 7_565 .
O22 Th3 O2 138.70(10) . .
O22 Th3 O2 138.70(10) 7_565 .
O14 Th3 O2 71.19(13) . .
O14 Th3 O2 71.19(13) 7_565 .
O21 Th3 O7 68.21(15) . .
O21 Th3 O7 68.21(15) 7_565 .
O22 Th3 O7 69.54(14) . .
O22 Th3 O7 69.54(14) 7_565 .
O14 Th3 O7 135.51(9) . .
O14 Th3 O7 135.51(9) 7_565 .
O2 Th3 O7 119.0(2) . .
O21 Th3 O1 132.08(12) . .
O21 Th3 O1 132.08(12) 7_565 .
O22 Th3 O1 68.09(12) . .
O22 Th3 O1 68.09(12) 7_565 .
O14 Th3 O1 66.02(11) . .
O14 Th3 O1 66.02(11) 7_565 .
O2 Th3 O1 118.44(17) . .
O7 Th3 O1 122.52(19) . .
O21 S1 O23 110.3(3) . 2_554
O21 S1 O13 109.2(3) . .
O23 S1 O13 109.9(2) 2_554 .
O21 S1 O8 109.5(2) . .
O23 S1 O8 109.4(2) 2_554 .
O13 S1 O8 108.6(2) . .
O10 S2 O12 109.9(2) . .
O10 S2 O14 109.7(2) . 2
O12 S2 O14 109.1(2) . 2
O10 S2 O11 110.0(2) . .
O12 S2 O11 108.3(2) . .
O14 S2 O11 109.8(2) 2 .
O17 S3 O22 109.3(3) 2 1_556
O17 S3 O3 110.0(2) 2 .
O22 S3 O3 109.1(2) 1_556 .
O17 S3 O4 108.5(2) 2 5_556
O22 S3 O4 109.9(2) 1_556 5_556
O3 S3 O4 110.0(2) . 5_556
O5 S4 O5 106.9(3) . 7
O5 S4 O2 110.47(19) . 2
O5 S4 O2 110.47(19) 7 2
O5 S4 O6 109.9(2) . 2
O5 S4 O6 109.9(2) 7 2
O2 S4 O6 109.3(3) 2 2
S4 O2 Th3 146.2(4) 2_554 .
S3 O3 Th1 153.8(2) . .
S3 O4 Th1 147.2(2) 5_556 .
S4 O5 Th1 145.3(2) . .
S4 O6 Th2 177.5(4) 2_554 .
S2 O11 Th2 143.3(2) . .
S2 O12 Th1 155.0(2) . .
S1 O13 Th2 146.2(3) . .
S2 O14 Th3 146.7(2) 2_554 .
Th1 O15 Th1 109.0(2) . 7_565
S3 O17 Th2 164.4(3) 2_554 .
Th1 O19 Th1 111.7(3) . 7_565
Th1 O20 Th1 92.7(2) . 7_565
S1 O21 Th3 167.0(3) . .
S3 O22 Th3 162.6(2) 1_554 .
S1 O23 Th1 166.7(3) 2 .

loop_
_geom_bond_atom_site_label_1
_geom_bond_atom_site_label_2
_geom_bond_distance
_geom_bond_site_symmetry_2
Th1 O19 2.354(4) .
Th1 O15 2.393(3) .
Th1 O3 2.398(3) .
Th1 O23 2.417(4) .
Th1 O12 2.432(3) .
Th1 O5 2.455(3) .
Th1 O18 2.468(4) .
Th1 O4 2.481(3) .
Th1 O20 2.694(5) .
Th1 Th1 3.8969(3) 7_565
Th2 O17 2.376(4) 7_565
Th2 O17 2.376(4) .
Th2 O6 2.382(5) .
Th2 O13 2.405(4) .
Th2 O13 2.405(4) 7_565
Th2 O11 2.440(3) .
Th2 O11 2.440(3) 7_565
Th2 O9 2.526(5) .
Th2 O16 2.596(5) .
Th3 O21 2.362(4) .
Th3 O21 2.362(4) 7_565
Th3 O22 2.395(4) .
Th3 O22 2.395(4) 7_565
Th3 O14 2.419(4) .
Th3 O14 2.419(4) 7_565
Th3 O2 2.463(5) .
Th3 O7 2.592(6) .
Th3 O1 2.594(5) .
S1 O21 1.455(4) .
S1 O23 1.456(4) 2_554
S1 O13 1.460(4) .
S1 O8 1.469(4) .
S2 O10 1.454(4) .
S2 O12 1.465(4) .
S2 O14 1.471(4) 2
S2 O11 1.478(4) .
S3 O17 1.458(4) 2
S3 O22 1.459(4) 1_556
S3 O3 1.461(4) .
S3 O4 1.468(3) 5_556
S4 O5 1.471(4) .
S4 O5 1.471(4) 7
S4 O2 1.477(5) 2
S4 O6 1.483(5) 2
O2 S4 1.477(5) 2_554
O4 S3 1.468(3) 5_556
O6 S4 1.483(5) 2_554
O14 S2 1.471(4) 2_554
O15 Th1 2.393(3) 7_565
O17 S3 1.458(4) 2_554
O19 Th1 2.354(4) 7_565
O20 Th1 2.694(5) 7_565
O22 S3 1.459(4) 1_554
O23 S1 1.456(4) 2
